data_1545424
loop_
_publ_author_name
'Heo, Jung-Moo'
'Kim, Youngmee'
'Han, Seulki'
'Joung, Joonyoung F.'
'Lee, Sang-hwa'
'Han, Sejin'
'Noh, Jaegeun'
'Kim, Jaeyong'
'Park, Sungnam'
'Lee, Haiwon'
'Choi, Yoon Mi'
'Jung, Young-Sik'
'Kim, Jong-Man'

_publ_section_title
;
 Chromogenic Tubular Polydiacetylenes from Topochemical Polymerization of
 Self-Assembled Macrocyclic Diacetylenes
;
_journal_issue 3
_journal_name_full Macromolecules
_journal_page_first 900
_journal_paper_doi 10.1021/acs.macromol.6b02493
_journal_volume 50
_journal_year 2017
_chemical_formula_sum 'C40 H38 O8'
_chemical_formula_weight 646.70
_chemical_name_systematic
;
 ?
;
_space_group_crystal_system triclinic
_space_group_IT_number 2
_space_group_name_Hall '-P 1'
_space_group_name_H-M_alt 'P -1'
_symmetry_space_group_name_Hall '-P 1'
_symmetry_space_group_name_H-M 'P -1'
_atom_sites_solution_hydrogens geom
_audit_creation_method SHELXL-2013
_cell_angle_alpha 63.9253(18)
_cell_angle_beta 87.608(2)
_cell_angle_gamma 79.959(2)
_cell_formula_units_Z 1
_cell_length_a 5.3252(2)
_cell_length_b 14.5283(4)
_cell_length_c 14.8739(5)
_cell_measurement_reflns_used 6639
_cell_measurement_temperature 296(2)
_cell_measurement_theta_max 28.2178
_cell_measurement_theta_min 2.7526
_cell_volume 1016.99(6)
_computing_cell_refinement 'SAINT V8.34A (Bruker AXS Inc., 2013)'
_computing_data_collection 'Bruker Instrument Service v2013.12.0.0'
_computing_data_reduction 'SAINT V8.34A (Bruker AXS Inc., 2013)'
_computing_structure_refinement 'SHELXL-2013 (Sheldrick, 2013)'
_diffrn_ambient_temperature 296(2)
_diffrn_measured_fraction_theta_full 0.947
_diffrn_measured_fraction_theta_max 0.971
_diffrn_measurement_device_type 'Bruker APEX-II CCD'
_diffrn_measurement_method '\f and \w scans'
_diffrn_radiation_type MoK\a
_diffrn_radiation_wavelength 0.71073
_diffrn_reflns_av_R_equivalents 0.0547
_diffrn_reflns_av_unetI/netI 0.0404
_diffrn_reflns_Laue_measured_fraction_full 0.947
_diffrn_reflns_Laue_measured_fraction_max 0.971
_diffrn_reflns_limit_h_max 6
_diffrn_reflns_limit_h_min -6
_diffrn_reflns_limit_k_max 17
_diffrn_reflns_limit_k_min -17
_diffrn_reflns_limit_l_max 17
_diffrn_reflns_limit_l_min -17
_diffrn_reflns_number 23492
_diffrn_reflns_point_group_measured_fraction_full 0.947
_diffrn_reflns_point_group_measured_fraction_max 0.971
_diffrn_reflns_theta_full 25.242
_diffrn_reflns_theta_max 24.998
_diffrn_reflns_theta_min 1.585
_exptl_absorpt_coefficient_mu 0.073
_exptl_absorpt_correction_T_max 0.99
_exptl_absorpt_correction_T_min 0.89
_exptl_absorpt_correction_type multi-scan
_exptl_absorpt_process_details 'SADABS V2012/1 (Bruker AXS Inc.)'
_exptl_crystal_colour colorless
_exptl_crystal_density_diffrn 1.056
_exptl_crystal_description block
_exptl_crystal_F_000 342
_exptl_crystal_size_max 0.300
_exptl_crystal_size_mid 0.240
_exptl_crystal_size_min 0.200
_refine_diff_density_max 0.357
_refine_diff_density_min -0.161
_refine_diff_density_rms 0.044
_refine_ls_extinction_method none
_refine_ls_goodness_of_fit_ref 1.094
_refine_ls_hydrogen_treatment constr
_refine_ls_matrix_type full
_refine_ls_number_parameters 226
_refine_ls_number_reflns 3498
_refine_ls_number_restraints 13
_refine_ls_restrained_S_all 1.094
_refine_ls_R_factor_all 0.1192
_refine_ls_R_factor_gt 0.0776
_refine_ls_shift/su_max 0.000
_refine_ls_shift/su_mean 0.000
_refine_ls_structure_factor_coef Fsqd
_refine_ls_weighting_details 'w=1/[\s^2^(Fo^2^)+(0.1105P)^2^+0.3339P] where P=(Fo^2^+2Fc^2^)/3'
_refine_ls_weighting_scheme calc
_refine_ls_wR_factor_gt 0.2103
_refine_ls_wR_factor_ref 0.2308
_reflns_Friedel_coverage 0.000
_reflns_number_gt 2247
_reflns_number_total 3498
_reflns_threshold_expression 'I > 2\s(I)'
_cod_data_source_file ma6b02493_si_003.cif
_cod_data_source_block MCDA-2
_cod_database_code 1545424
_shelx_space_group_comment
;
The symmetry employed for this shelxl refinement is uniquely defined
by the following loop, which should always be used as a source of
symmetry information in preference to the above space-group names.
They are only intended as comments.
;
_shelx_estimated_absorpt_t_min 0.978
_shelx_estimated_absorpt_t_max 0.986
_platon_squeeze_void_probe_radius 1.20
_shelxl_version_number 2013-4

loop_
_space_group_symop_operation_xyz
'x, y, z'
'-x, -y, -z'

loop_
_atom_site_label
_atom_site_type_symbol
_atom_site_fract_x
_atom_site_fract_y
_atom_site_fract_z
_atom_site_U_iso_or_equiv
_atom_site_adp_type
_atom_site_occupancy
_atom_site_site_symmetry_order
_atom_site_calc_flag
_atom_site_refinement_flags_posn
_atom_site_refinement_flags_adp
_atom_site_refinement_flags_occupancy
C1 C 0.8148(6) 0.4056(2) 0.2764(2) 0.0485(8) Uani 1 1 d . . .
H1 H 0.7875 0.3378 0.3140 0.058 Uiso 1 1 calc R U .
C2 C 0.6717(5) 0.4861(2) 0.2912(2) 0.0454(7) Uani 1 1 d . . .
C3 C 0.7075(6) 0.5881(2) 0.2335(2) 0.0507(8) Uani 1 1 d . . .
H3 H 0.6079 0.6427 0.2422 0.061 Uiso 1 1 calc R U .
C4 C 0.8932(6) 0.6070(2) 0.1630(2) 0.0478(8) Uani 1 1 d . . .
C5 C 1.0420(6) 0.5256(2) 0.1485(2) 0.0510(8) Uani 1 1 d . . .
H5 H 1.1676 0.5386 0.1013 0.061 Uiso 1 1 calc R U .
C6 C 0.9986(6) 0.4262(2) 0.2055(2) 0.0460(7) Uani 1 1 d . . .
C7 C 0.9446(7) 0.7133(2) 0.1010(2) 0.0567(9) Uani 1 1 d . . .
C8 C 0.7827(17) 0.8973(5) 0.0496(6) 0.060(2) Uani 0.5 1 d . U P
C8* C 0.8946(16) 0.8858(4) 0.0721(6) 0.063(2) Uani 0.5 1 d D U P
C9 C 0.4252(6) 0.3741(2) 0.4185(2) 0.0501(8) Uani 1 1 d . . .
H9A H 0.5755 0.3246 0.4545 0.060 Uiso 1 1 calc R U .
H9B H 0.3566 0.3500 0.3749 0.060 Uiso 1 1 calc R U .
C10 C 0.2298(6) 0.3837(2) 0.4905(2) 0.0542(8) Uani 1 1 d . . .
H10A H 0.0908 0.4396 0.4536 0.065 Uiso 1 1 calc R U .
H10B H 0.3065 0.4025 0.5367 0.065 Uiso 1 1 calc R U .
C11 C 0.1230(6) 0.2853(2) 0.5497(2) 0.0524(8) Uani 1 1 d . . .
H11A H 0.2631 0.2277 0.5806 0.063 Uiso 1 1 calc R U .
H11B H 0.0287 0.2709 0.5044 0.063 Uiso 1 1 calc R U .
C12 C -0.0512(8) 0.2923(3) 0.6303(3) 0.0715(10) Uani 1 1 d . . .
H12A H 0.0495 0.2965 0.6808 0.086 Uiso 1 1 calc R U .
H12B H -0.1754 0.3560 0.6008 0.086 Uiso 1 1 calc R U .
C13 C -0.1864(7) 0.2050(3) 0.6788(3) 0.0677(10) Uani 1 1 d . . .
C14 C -0.2996(6) 0.1334(3) 0.7130(3) 0.0592(9) Uani 1 1 d . . .
C15 C -0.4398(6) 0.0539(2) 0.7490(3) 0.0581(9) Uani 1 1 d . . .
C16 C -0.5701(7) -0.0119(3) 0.7749(3) 0.0638(10) Uani 1 1 d . . .
C17 C -0.7351(7) -0.0907(3) 0.8058(3) 0.0762(12) Uani 1 1 d . . .
H17A H -0.8868 -0.0621 0.7618 0.091 Uiso 1 1 calc R U .
H17B H -0.7890 -0.1052 0.8731 0.091 Uiso 1 1 calc R U .
C18 C 1.6112(7) 0.1926(3) 0.1958(3) 0.0718(10) Uani 1 1 d . . .
H18A H 1.5406 0.1776 0.2609 0.086 Uiso 1 1 calc R U .
H18B H 1.7411 0.2348 0.1866 0.086 Uiso 1 1 calc R U .
C19 C 1.4040(7) 0.2534(3) 0.1168(3) 0.0656(10) Uani 1 1 d . . .
H19A H 1.2690 0.2129 0.1286 0.079 Uiso 1 1 calc R U .
H19B H 1.4720 0.2641 0.0520 0.079 Uiso 1 1 calc R U .
C20 C 1.2919(7) 0.3572(3) 0.1131(3) 0.0647(10) Uani 1 1 d . . .
H20A H 1.4270 0.3934 0.1151 0.078 Uiso 1 1 calc R U .
H20B H 1.1900 0.3997 0.0516 0.078 Uiso 1 1 calc R U .
O1 O 0.4897(4) 0.47446(16) 0.36115(17) 0.0604(7) Uani 1 1 d . . .
O2 O 1.1351(4) 0.33998(16) 0.19815(16) 0.0626(7) Uani 1 1 d . . .
O3 O 1.1011(6) 0.73355(19) 0.0380(2) 0.0923(10) Uani 1 1 d . . .
O4 O 0.7956(6) 0.78633(17) 0.11804(19) 0.0848(9) Uani 1 1 d D . .

loop_
_atom_site_aniso_label
_atom_site_aniso_U_11
_atom_site_aniso_U_22
_atom_site_aniso_U_33
_atom_site_aniso_U_23
_atom_site_aniso_U_13
_atom_site_aniso_U_12
C1 0.0539(19) 0.0477(17) 0.0430(17) -0.0170(14) 0.0063(15) -0.0155(14)
C2 0.0443(17) 0.0535(18) 0.0412(17) -0.0219(14) 0.0097(14) -0.0145(14)
C3 0.059(2) 0.0485(17) 0.0486(18) -0.0247(14) 0.0093(15) -0.0112(14)
C4 0.0556(19) 0.0506(17) 0.0372(16) -0.0180(13) 0.0067(14) -0.0140(14)
C5 0.0512(18) 0.0550(18) 0.0457(18) -0.0219(15) 0.0124(14) -0.0093(14)
C6 0.0491(18) 0.0476(17) 0.0422(17) -0.0209(13) 0.0023(14) -0.0071(14)
C7 0.069(2) 0.0523(18) 0.0484(19) -0.0218(15) 0.0177(17) -0.0150(16)
C8 0.060(2) 0.058(2) 0.061(2) -0.0247(12) 0.0019(10) -0.0109(10)
C8* 0.063(2) 0.061(2) 0.063(2) -0.0262(13) 0.0024(10) -0.0115(10)
C9 0.0452(18) 0.0501(17) 0.0501(18) -0.0161(14) 0.0096(14) -0.0139(14)
C10 0.0478(18) 0.0577(19) 0.057(2) -0.0233(16) 0.0127(15) -0.0166(15)
C11 0.0426(17) 0.0544(18) 0.0528(19) -0.0164(15) 0.0054(14) -0.0107(14)
C12 0.081(3) 0.082(2) 0.066(2) -0.0350(19) 0.027(2) -0.049(2)
C13 0.062(2) 0.082(2) 0.058(2) -0.0256(19) 0.0184(18) -0.029(2)
C14 0.0467(19) 0.062(2) 0.057(2) -0.0151(16) 0.0114(16) -0.0132(17)
C15 0.0515(19) 0.0452(17) 0.063(2) -0.0127(15) 0.0187(16) -0.0063(16)
C16 0.057(2) 0.0498(19) 0.074(2) -0.0193(17) 0.0253(18) -0.0106(17)
C17 0.062(2) 0.0478(19) 0.111(3) -0.0273(19) 0.029(2) -0.0154(16)
C18 0.067(2) 0.061(2) 0.088(3) -0.031(2) 0.010(2) -0.0158(18)
C19 0.065(2) 0.071(2) 0.068(2) -0.0390(19) 0.0175(19) -0.0112(18)
C20 0.071(2) 0.060(2) 0.052(2) -0.0195(16) 0.0207(17) -0.0018(17)
O1 0.0683(15) 0.0521(12) 0.0651(14) -0.0280(11) 0.0319(12) -0.0221(10)
O2 0.0706(15) 0.0522(13) 0.0603(14) -0.0240(11) 0.0222(12) -0.0052(11)
O3 0.110(2) 0.0622(16) 0.089(2) -0.0200(14) 0.0572(18) -0.0231(15)
O4 0.134(2) 0.0463(13) 0.0713(17) -0.0234(12) 0.0484(16) -0.0266(14)

loop_
_atom_type_symbol
_atom_type_description
_atom_type_scat_dispersion_real
_atom_type_scat_dispersion_imag
_atom_type_scat_source
C C 0.0033 0.0016 'International Tables Vol C Tables 4.2.6.8 and 6.1.1.4'
H H 0.0000 0.0000 'International Tables Vol C Tables 4.2.6.8 and 6.1.1.4'
O O 0.0106 0.0060 'International Tables Vol C Tables 4.2.6.8 and 6.1.1.4'

loop_
_geom_angle_atom_site_label_1
_geom_angle_atom_site_label_2
_geom_angle_atom_site_label_3
_geom_angle
_geom_angle_site_symmetry_1
_geom_angle_site_symmetry_3
C6 C1 C2 119.7(3) . .
C6 C1 H1 120.2 . .
C2 C1 H1 120.2 . .
O1 C2 C1 124.7(3) . .
O1 C2 C3 114.9(2) . .
C1 C2 C3 120.5(3) . .
C4 C3 C2 118.9(3) . .
C4 C3 H3 120.5 . .
C2 C3 H3 120.5 . .
C3 C4 C5 121.0(3) . .
C3 C4 C7 121.6(3) . .
C5 C4 C7 117.5(3) . .
C6 C5 C4 118.6(3) . .
C6 C5 H5 120.7 . .
C4 C5 H5 120.7 . .
C5 C6 C1 121.4(3) . .
C5 C6 O2 123.5(3) . .
C1 C6 O2 115.1(3) . .
O3 C7 O4 121.9(3) . .
O3 C7 C4 123.9(3) . .
O4 C7 C4 114.2(3) . .
C8* C8 O4 78.3(7) . .
C8 C8* O4 76.1(7) . .
O1 C9 C10 107.4(2) . .
O1 C9 H9A 110.2 . .
C10 C9 H9A 110.2 . .
O1 C9 H9B 110.2 . .
C10 C9 H9B 110.2 . .
H9A C9 H9B 108.5 . .
C9 C10 C11 113.5(3) . .
C9 C10 H10A 108.9 . .
C11 C10 H10A 108.9 . .
C9 C10 H10B 108.9 . .
C11 C10 H10B 108.9 . .
H10A C10 H10B 107.7 . .
C10 C11 C12 112.8(3) . .
C10 C11 H11A 109.0 . .
C12 C11 H11A 109.0 . .
C10 C11 H11B 109.0 . .
C12 C11 H11B 109.0 . .
H11A C11 H11B 107.8 . .
C13 C12 C11 114.0(3) . .
C13 C12 H12A 108.7 . .
C11 C12 H12A 108.7 . .
C13 C12 H12B 108.7 . .
C11 C12 H12B 108.7 . .
H12A C12 H12B 107.6 . .
C14 C13 C12 175.9(4) . .
C13 C14 C15 177.2(4) . .
C16 C15 C14 176.0(4) . .
C15 C16 C17 178.7(4) . .
C16 C17 C18 114.5(3) . 2_656
C16 C17 H17A 108.6 . .
C18 C17 H17A 108.6 2_656 .
C16 C17 H17B 108.6 . .
C18 C17 H17B 108.6 2_656 .
H17A C17 H17B 107.6 . .
C19 C18 C17 113.3(3) . 2_656
C19 C18 H18A 108.9 . .
C17 C18 H18A 108.9 2_656 .
C19 C18 H18B 108.9 . .
C17 C18 H18B 108.9 2_656 .
H18A C18 H18B 107.7 . .
C18 C19 C20 113.8(3) . .
C18 C19 H19A 108.8 . .
C20 C19 H19A 108.8 . .
C18 C19 H19B 108.8 . .
C20 C19 H19B 108.8 . .
H19A C19 H19B 107.7 . .
O2 C20 C19 108.2(3) . .
O2 C20 H20A 110.1 . .
C19 C20 H20A 110.1 . .
O2 C20 H20B 110.1 . .
C19 C20 H20B 110.1 . .
H20A C20 H20B 108.4 . .
C2 O1 C9 119.0(2) . .
C6 O2 C20 117.7(2) . .
C7 O4 C8 121.3(4) . .
C7 O4 C8* 111.3(4) . .
C8 O4 C8* 25.6(4) . .

loop_
_geom_bond_atom_site_label_1
_geom_bond_atom_site_label_2
_geom_bond_distance
_geom_bond_site_symmetry_2
C1 C6 1.377(4) .
C1 C2 1.378(4) .
C1 H1 0.9300 .
C2 O1 1.367(3) .
C2 C3 1.392(4) .
C3 C4 1.381(4) .
C3 H3 0.9300 .
C4 C5 1.399(4) .
C4 C7 1.478(4) .
C5 C6 1.372(4) .
C5 H5 0.9300 .
C6 O2 1.380(3) .
C7 O3 1.198(4) .
C7 O4 1.322(4) .
C8 C8* 0.655(9) .
C8 O4 1.471(7) .
C8* O4 1.483(2) .
C9 O1 1.424(4) .
C9 C10 1.496(4) .
C9 H9A 0.9700 .
C9 H9B 0.9700 .
C10 C11 1.509(4) .
C10 H10A 0.9700 .
C10 H10B 0.9700 .
C11 C12 1.513(5) .
C11 H11A 0.9700 .
C11 H11B 0.9700 .
C12 C13 1.456(5) .
C12 H12A 0.9700 .
C12 H12B 0.9700 .
C13 C14 1.196(5) .
C14 C15 1.379(5) .
C15 C16 1.195(4) .
C16 C17 1.465(5) .
C17 C18 1.522(5) 2_656
C17 H17A 0.9700 .
C17 H17B 0.9700 .
C18 C19 1.495(5) .
C18 C17 1.522(5) 2_656
C18 H18A 0.9700 .
C18 H18B 0.9700 .
C19 C20 1.500(5) .
C19 H19A 0.9700 .
C19 H19B 0.9700 .
C20 O2 1.437(4) .
C20 H20A 0.9700 .
C20 H20B 0.9700 .

loop_
_platon_squeeze_void_nr
_platon_squeeze_void_average_x
_platon_squeeze_void_average_y
_platon_squeeze_void_average_z
_platon_squeeze_void_volume
_platon_squeeze_void_count_electrons
_platon_squeeze_void_content
1 -0.041 0.000 0.500 145 36 ' '
